data_2229803
loop_
_publ_author_name
'Karimnejad, Kamelia'
'Khaledi, Hamid'
'Mohd Ali, Hapipah'

_publ_section_title
;
 <i>trans</i>-Diaquabis(cyclohexane-1,2-diamine)zinc(II) dichloride
;
_journal_coeditor_code PV2395
_journal_issue 4
_journal_name_full 'Acta Crystallographica Section E'
_journal_page_first m421
_journal_paper_doi 10.1107/S1600536811008166
_journal_volume 67
_journal_year 2011
_chemical_formula_iupac '[Zn (C6 H14 N2)2 (H2 O)2] Cl2'
_chemical_formula_moiety 'C12 H32 N4 O2 Zn 2+, 2(Cl -)'
_chemical_formula_sum 'C12 H32 Cl2 N4 O2 Zn'
_chemical_formula_weight 400.69
_chemical_name_systematic
;
<i>trans</i>-Diaquabis(cyclohexane-1,2-diamine)zinc(II) dichloride
;
_space_group_IT_number 64
_symmetry_cell_setting orthorhombic
_symmetry_space_group_name_Hall '-C 2ac 2'
_symmetry_space_group_name_H-M 'C m c a'
_atom_sites_solution_hydrogens geom
_atom_sites_solution_primary direct
_atom_sites_solution_secondary difmap
_audit_creation_method SHELXL-97
_cell_angle_alpha 90.00
_cell_angle_beta 90.00
_cell_angle_gamma 90.00
_cell_formula_units_Z 4
_cell_length_a 24.6478(4)
_cell_length_b 9.5107(2)
_cell_length_c 7.6723(2)
_cell_measurement_reflns_used 2315
_cell_measurement_temperature 100(2)
_cell_measurement_theta_max 30.46
_cell_measurement_theta_min 3.31
_cell_volume 1798.52(7)
_computing_cell_refinement 'SAINT (Bruker, 2007)'
_computing_data_collection 'APEX2 (Bruker, 2007)'
_computing_data_reduction 'SAINT (Bruker, 2007)'
_computing_molecular_graphics 'X-SEED (Barbour, 2001)'
_computing_publication_material 'SHELXL97 (Sheldrick, 2008) and publCIF (Westrip, 2010)'
_computing_structure_refinement 'SHELXL97 (Sheldrick, 2008)'
_computing_structure_solution 'SHELXS97 (Sheldrick, 2008)'
_diffrn_ambient_temperature 100(2)
_diffrn_measured_fraction_theta_full 0.996
_diffrn_measured_fraction_theta_max 0.996
_diffrn_measurement_device_type 'Bruker APEXII CCD'
_diffrn_measurement_method '\f and \w'
_diffrn_radiation_monochromator graphite
_diffrn_radiation_source 'fine-focus sealed tube'
_diffrn_radiation_type MoK\a
_diffrn_radiation_wavelength 0.71073
_diffrn_reflns_av_R_equivalents 0.0187
_diffrn_reflns_av_sigmaI/netI 0.0159
_diffrn_reflns_limit_h_max 31
_diffrn_reflns_limit_h_min -31
_diffrn_reflns_limit_k_max 12
_diffrn_reflns_limit_k_min -11
_diffrn_reflns_limit_l_max 8
_diffrn_reflns_limit_l_min -9
_diffrn_reflns_number 4324
_diffrn_reflns_theta_full 26.99
_diffrn_reflns_theta_max 26.99
_diffrn_reflns_theta_min 3.31
_exptl_absorpt_coefficient_mu 1.672
_exptl_absorpt_correction_T_max 0.9361
_exptl_absorpt_correction_T_min 0.6704
_exptl_absorpt_correction_type multi-scan
_exptl_absorpt_process_details '(SADABS; Sheldrick, 1996)'
_exptl_crystal_colour colorless
_exptl_crystal_density_diffrn 1.480
_exptl_crystal_density_method 'not measured'
_exptl_crystal_description Prism
_exptl_crystal_F_000 848
_exptl_crystal_size_max 0.26
_exptl_crystal_size_mid 0.21
_exptl_crystal_size_min 0.04
_refine_diff_density_max 0.364
_refine_diff_density_min -0.235
_refine_ls_extinction_method none
_refine_ls_goodness_of_fit_ref 1.043
_refine_ls_hydrogen_treatment mixed
_refine_ls_matrix_type full
_refine_ls_number_parameters 61
_refine_ls_number_reflns 999
_refine_ls_number_restraints 3
_refine_ls_restrained_S_all 1.042
_refine_ls_R_factor_all 0.0299
_refine_ls_R_factor_gt 0.0213
_refine_ls_shift/su_max 0.000
_refine_ls_shift/su_mean 0.000
_refine_ls_structure_factor_coef Fsqd
_refine_ls_weighting_details 'calc w=1/[\s^2^(Fo^2^)+(0.0239P)^2^+1.6417P] where P=(Fo^2^+2Fc^2^)/3'
_refine_ls_weighting_scheme calc
_refine_ls_wR_factor_gt 0.0493
_refine_ls_wR_factor_ref 0.0527
_reflns_number_gt 805
_reflns_number_total 999
_reflns_threshold_expression I>2\s(I)
_cod_data_source_file pv2395.cif
_cod_data_source_block I
_cod_original_sg_symbol_Hall '-C 2bc 2'
_cod_original_sg_symbol_H-M 'C m c e'
_cod_database_code 2229803
_cod_database_fobs_code 2229803

loop_
_symmetry_equiv_pos_as_xyz
'x, y, z'
'-x, -y+1/2, z+1/2'
'-x, y+1/2, -z+1/2'
'x, -y, -z'
'x+1/2, y+1/2, z'
'-x+1/2, -y+1, z+1/2'
'-x+1/2, y+1, -z+1/2'
'x+1/2, -y+1/2, -z'
'-x, -y, -z'
'x, y-1/2, -z-1/2'
'x, -y-1/2, z-1/2'
'-x, y, z'
'-x+1/2, -y+1/2, -z'
'x+1/2, y, -z-1/2'
'x+1/2, -y, z-1/2'
'-x+1/2, y+1/2, z'

loop_
_atom_site_type_symbol
_atom_site_label
_atom_site_fract_x
_atom_site_fract_y
_atom_site_fract_z
_atom_site_U_iso_or_equiv
_atom_site_adp_type
_atom_site_calc_flag
_atom_site_refinement_flags
_atom_site_occupancy
_atom_site_disorder_assembly
_atom_site_disorder_group
Zn Zn1 0.0000 0.0000 0.0000 0.01354(11) Uani d S 1 . .
O O1 0.0000 -0.10232(16) 0.2580(2) 0.0194(3) Uani d SD 1 . .
H H1O 0.0266(6) -0.0795(18) 0.318(2) 0.029 Uiso d D 1 . .
N N1 0.06632(5) 0.13128(13) 0.07888(18) 0.0163(3) Uani d D 1 . .
H H1A 0.0617(6) 0.2190(15) 0.050(2) 0.020 Uiso d D 1 . .
H H1B 0.0698(7) 0.1249(17) 0.1918(18) 0.020 Uiso d D 1 . .
C C1 0.11721(5) 0.08041(15) -0.0016(2) 0.0168(3) Uani d . 1 . .
H H1 0.1174 0.1111 -0.1263 0.020 Uiso calc R 1 . .
C C2 0.16808(5) 0.13853(17) 0.0850(2) 0.0205(3) Uani d . 1 . .
H H2A 0.1678 0.1136 0.2102 0.025 Uiso calc R 1 . .
H H2B 0.1681 0.2423 0.0757 0.025 Uiso calc R 1 . .
C C3 0.21934(6) 0.08004(18) 0.0001(2) 0.0255(4) Uani d . 1 . .
H H3A 0.2218 0.1146 -0.1213 0.031 Uiso calc R 1 . .
H H3B 0.2516 0.1145 0.0643 0.031 Uiso calc R 1 . .
Cl Cl1 0.091868(19) 0.0000 0.5000 0.02019(14) Uani d S 1 . .

loop_
_atom_site_aniso_label
_atom_site_aniso_U_11
_atom_site_aniso_U_22
_atom_site_aniso_U_33
_atom_site_aniso_U_12
_atom_site_aniso_U_13
_atom_site_aniso_U_23
Zn1 0.01056(16) 0.01421(18) 0.01585(18) 0.000 0.000 -0.00039(15)
O1 0.0165(7) 0.0220(8) 0.0197(8) 0.000 0.000 0.0020(7)
N1 0.0158(6) 0.0144(6) 0.0188(6) 0.0013(5) 0.0016(5) -0.0005(6)
C1 0.0132(6) 0.0175(8) 0.0197(7) 0.0003(6) 0.0009(7) 0.0003(7)
C2 0.0159(7) 0.0209(8) 0.0247(8) -0.0033(6) -0.0007(6) -0.0013(7)
C3 0.0148(7) 0.0274(9) 0.0342(9) -0.0031(6) -0.0007(7) 0.0014(9)
Cl1 0.0188(3) 0.0243(3) 0.0174(3) 0.000 0.000 -0.0004(2)

loop_
_atom_type_symbol
_atom_type_description
_atom_type_scat_dispersion_real
_atom_type_scat_dispersion_imag
_atom_type_scat_source
C C 0.0033 0.0016 'International Tables Vol C Tables 4.2.6.8 and 6.1.1.4'
H H 0.0000 0.0000 'International Tables Vol C Tables 4.2.6.8 and 6.1.1.4'
N N 0.0061 0.0033 'International Tables Vol C Tables 4.2.6.8 and 6.1.1.4'
Cl Cl 0.1484 0.1585 'International Tables Vol C Tables 4.2.6.8 and 6.1.1.4'
Zn Zn 0.2839 1.4301 'International Tables Vol C Tables 4.2.6.8 and 6.1.1.4'
O O 0.0106 0.0060 'International Tables Vol C Tables 4.2.6.8 and 6.1.1.4'

loop_
_geom_angle_atom_site_label_1
_geom_angle_atom_site_label_2
_geom_angle_atom_site_label_3
_geom_angle_site_symmetry_1
_geom_angle_site_symmetry_3
_geom_angle
_geom_angle_publ_flag
N1 Zn1 N1 9 12 80.65(7) ?
N1 Zn1 N1 9 4 99.35(7) ?
N1 Zn1 N1 12 4 180.00(8) ?
N1 Zn1 N1 9 . 180.0 ?
N1 Zn1 N1 12 . 99.35(7) ?
N1 Zn1 N1 4 . 80.65(7) ?
N1 Zn1 O1 9 . 89.79(5) ?
N1 Zn1 O1 12 . 90.21(5) ?
N1 Zn1 O1 4 . 89.79(5) ?
N1 Zn1 O1 . . 90.21(5) ?
N1 Zn1 O1 9 9 90.21(5) ?
N1 Zn1 O1 12 9 89.79(5) ?
N1 Zn1 O1 4 9 90.21(5) ?
N1 Zn1 O1 . 9 89.79(5) ?
O1 Zn1 O1 . 9 180.00(7) ?
Zn1 O1 H1O . . 112.5(13) ?
C1 N1 Zn1 . . 109.77(9) ?
C1 N1 H1A . . 108.5(11) ?
Zn1 N1 H1A . . 112.7(11) ?
C1 N1 H1B . . 107.9(11) ?
Zn1 N1 H1B . . 108.4(11) ?
H1A N1 H1B . . 109.5(16) ?
N1 C1 C2 . . 113.42(12) ?
N1 C1 C1 . 4 108.68(10) ?
C2 C1 C1 . 4 110.85(10) ?
N1 C1 H1 . . 107.9 ?
C2 C1 H1 . . 107.9 ?
C1 C1 H1 4 . 107.9 ?
C1 C2 C3 . . 111.30(13) ?
C1 C2 H2A . . 109.4 ?
C3 C2 H2A . . 109.4 ?
C1 C2 H2B . . 109.4 ?
C3 C2 H2B . . 109.4 ?
H2A C2 H2B . . 108.0 ?
C3 C3 C2 4 . 111.41(11) ?
C3 C3 H3A 4 . 109.3 ?
C2 C3 H3A . . 109.3 ?
C3 C3 H3B 4 . 109.3 ?
C2 C3 H3B . . 109.3 ?
H3A C3 H3B . . 108.0 ?

loop_
_geom_bond_atom_site_label_1
_geom_bond_atom_site_label_2
_geom_bond_site_symmetry_2
_geom_bond_distance
_geom_bond_publ_flag
Zn1 N1 9 2.1440(13) ?
Zn1 N1 12 2.1440(13) ?
Zn1 N1 4 2.1440(13) ?
Zn1 N1 . 2.1441(13) ?
Zn1 O1 . 2.2057(16) ?
Zn1 O1 9 2.2057(16) ?
O1 H1O . 0.831(13) ?
N1 C1 . 1.4795(18) ?
N1 H1A . 0.871(14) ?
N1 H1B . 0.873(13) ?
C1 C2 . 1.5227(19) ?
C1 C1 4 1.530(3) ?
C1 H1 . 1.0000 ?
C2 C3 . 1.526(2) ?
C2 H2A . 0.9900 ?
C2 H2B . 0.9900 ?
C3 C3 4 1.522(3) ?
C3 H3A . 0.9900 ?
C3 H3B . 0.9900 ?

loop_
_geom_hbond_atom_site_label_D
_geom_hbond_atom_site_label_H
_geom_hbond_atom_site_label_A
_geom_hbond_site_symmetry_A
_geom_hbond_distance_DH
_geom_hbond_distance_HA
_geom_hbond_distance_DA
_geom_hbond_angle_DHA
N1 H1A Cl1 10_566 0.871(14) 2.800(14) 3.6139(13) 156.1(14)
N1 H1B Cl1 . 0.873(13) 2.702(14) 3.5206(14) 156.8(14)
O1 H1O Cl1 . 0.831(13) 2.260(13) 3.0857(12) 173.0(17)
